data_7026627
loop_
_publ_author_name
'Biswas, Shyam'
'Tonigold, Markus'
'Kelm, Harald'
'Kr\"uger, Hans-J\"org'
'Volkmer, Dirk'

_publ_section_title
;
 Thermal spin-crossover in the [M(3)Zn(6)Cl(6)L(12)] (M = Zn, Fe(II); L =
 5,6-dimethoxy-1,2,3-benzotriazolate) system: structural, electrochemical,
 M\"ossbauer, and UV-Vis spectroscopic studies.
;
_journal_issue 41
_journal_name_full 'Dalton transactions (Cambridge, England : 2003)'
_journal_page_first 9851
_journal_page_last 9859
_journal_paper_doi 10.1039/c0dt00556h
_journal_volume 39
_journal_year 2010
_chemical_absolute_configuration unk
_chemical_formula_moiety 'C96 H96 Cl6 N36 O24 Zn9'
_chemical_formula_sum 'C96 H96 Cl6 N36 O24 Zn9'
_chemical_formula_weight 2939.12
_space_group_IT_number 14
_symmetry_cell_setting monoclinic
_symmetry_Int_Tables_number 14
_symmetry_space_group_name_Hall '-P 2yn'
_symmetry_space_group_name_H-M 'P 1 21/n 1'
_atom_sites_solution_hydrogens geom
_atom_sites_solution_primary direct
_atom_sites_solution_secondary difmap
_audit_creation_method SHELXL-97
_cell_angle_alpha 90.00
_cell_angle_beta 99.02(3)
_cell_angle_gamma 90.00
_cell_formula_units_Z 2
_cell_length_a 21.848(4)
_cell_length_b 15.490(3)
_cell_length_c 22.499(5)
_cell_measurement_reflns_used 14496
_cell_measurement_temperature 223(2)
_cell_measurement_theta_max 25.93
_cell_measurement_theta_min 2.26
_cell_volume 7520(3)
_computing_cell_refinement 'Bruker XSCANS'
_computing_data_collection 'Bruker XSCANS'
_computing_data_reduction 'Bruker SHELXTL'
_computing_molecular_graphics 'Bruker SHELXTL'
_computing_publication_material 'Bruker SHELXTL'
_computing_structure_refinement 'SHELXL-97 (Sheldrick, 1997)'
_computing_structure_solution 'SHELXS-97 (Sheldrick, 1990)'
_diffrn_ambient_temperature 223(2)
_diffrn_measured_fraction_theta_full 0.988
_diffrn_measured_fraction_theta_max 0.988
_diffrn_radiation_monochromator graphite
_diffrn_radiation_probe x-ray
_diffrn_radiation_type MoK\a
_diffrn_radiation_wavelength 0.71073
_diffrn_reflns_av_R_equivalents 0.0691
_diffrn_reflns_av_sigmaI/netI 0.0757
_diffrn_reflns_limit_h_max 26
_diffrn_reflns_limit_h_min -26
_diffrn_reflns_limit_k_max 18
_diffrn_reflns_limit_k_min -18
_diffrn_reflns_limit_l_max 27
_diffrn_reflns_limit_l_min -27
_diffrn_reflns_number 58162
_diffrn_reflns_theta_full 25.93
_diffrn_reflns_theta_max 25.93
_diffrn_reflns_theta_min 2.26
_diffrn_source_type 'STOE IPDS'
_exptl_absorpt_coefficient_mu 1.581
_exptl_absorpt_correction_T_max 0.5455
_exptl_absorpt_correction_T_min 0.5229
_exptl_absorpt_correction_type multi-scan
_exptl_absorpt_process_details
;
[c.f. r.h. blessing, acta cryst. (1995), a51, 33-38]
;
_exptl_crystal_colour colourless
_exptl_crystal_density_diffrn 1.298
_exptl_crystal_density_method 'not measured'
_exptl_crystal_description needle
_exptl_crystal_F_000 2976
_exptl_crystal_size_max 0.42
_exptl_crystal_size_mid 0.31
_exptl_crystal_size_min 0.19
_refine_diff_density_max 1.678
_refine_diff_density_min -0.428
_refine_diff_density_rms 0.178
_refine_ls_extinction_method none
_refine_ls_goodness_of_fit_ref 1.056
_refine_ls_hydrogen_treatment constr
_refine_ls_matrix_type full
_refine_ls_number_parameters 784
_refine_ls_number_reflns 14496
_refine_ls_number_restraints 0
_refine_ls_restrained_S_all 1.056
_refine_ls_R_factor_all 0.1096
_refine_ls_R_factor_gt 0.0645
_refine_ls_shift/su_max 0.000
_refine_ls_shift/su_mean 0.000
_refine_ls_structure_factor_coef Fsqd
_refine_ls_weighting_details 'calc w=1/[\s^2^(Fo^2^)+(0.1358P)^2^+0.0000P] where P=(Fo^2^+2Fc^2^)/3'
_refine_ls_weighting_scheme calc
_refine_ls_wR_factor_gt 0.2104
_refine_ls_wR_factor_ref 0.2319
_reflns_number_gt 8398
_reflns_number_total 14496
_reflns_threshold_expression >2sigma(I)
_cod_data_source_file c0dt00556h.txt
_cod_data_source_block bis725c
_cod_original_sg_symbol_H-M 'P 21/n'
_cod_database_code 7026627

loop_
_symmetry_equiv_pos_as_xyz
'x, y, z'
'-x+1/2, y+1/2, -z+1/2'
'-x, -y, -z'
'x-1/2, -y-1/2, z-1/2'

loop_
_atom_site_label
_atom_site_type_symbol
_atom_site_fract_x
_atom_site_fract_y
_atom_site_fract_z
_atom_site_U_iso_or_equiv
_atom_site_adp_type
_atom_site_occupancy
_atom_site_symmetry_multiplicity
_atom_site_calc_flag
_atom_site_refinement_flags
Zn1 Zn 0.0000 0.0000 0.0000 0.0321(3) Uani 1 2 d S
Zn2 Zn -0.13256(3) 0.04758(5) 0.08424(3) 0.0336(2) Uani 1 1 d .
Zn3 Zn -0.07515(4) 0.09591(6) 0.23709(3) 0.0400(2) Uani 1 1 d .
Zn4 Zn -0.21812(4) 0.22675(6) 0.01726(4) 0.0377(2) Uani 1 1 d .
Zn5 Zn -0.23183(4) -0.13420(6) 0.08050(4) 0.0436(2) Uani 1 1 d .
Cl1 Cl -0.27010(10) 0.33762(15) -0.02198(9) 0.0583(6) Uani 1 1 d .
Cl2 Cl -0.29533(10) -0.24243(15) 0.07635(12) 0.0677(6) Uani 1 1 d .
Cl3 Cl -0.04168(13) 0.12095(18) 0.33070(9) 0.0770(7) Uani 1 1 d .
N1 N -0.1763(3) 0.2359(4) 0.1030(3) 0.0388(14) Uani 1 1 d .
N2 N -0.1449(2) 0.1685(4) 0.1298(2) 0.0361(13) Uani 1 1 d .
N3 N -0.1230(3) 0.1882(4) 0.1869(2) 0.0377(13) Uani 1 1 d .
N4 N -0.2618(3) 0.1125(4) 0.0187(3) 0.0404(14) Uani 1 1 d .
N5 N -0.2317(3) 0.0461(4) 0.0469(3) 0.0391(14) Uani 1 1 d .
N6 N -0.2679(3) -0.0235(4) 0.0434(3) 0.0392(14) Uani 1 1 d .
N7 N -0.1889(3) -0.0969(4) 0.1614(3) 0.0423(14) Uani 1 1 d .
N8 N -0.1569(3) -0.0234(4) 0.1636(3) 0.0392(14) Uani 1 1 d .
N9 N -0.1303(3) -0.0075(4) 0.2203(3) 0.0398(14) Uani 1 1 d .
N10 N -0.0148(3) 0.0665(4) 0.1817(2) 0.0401(14) Uani 1 1 d .
N11 N -0.0357(2) 0.0485(4) 0.1233(2) 0.0363(13) Uani 1 1 d .
N12 N 0.0113(2) 0.0325(4) 0.0935(2) 0.0372(13) Uani 1 1 d .
N13 N -0.1580(3) -0.1416(4) 0.0380(3) 0.0415(14) Uani 1 1 d .
N14 N -0.1196(2) -0.0734(4) 0.0404(3) 0.0365(13) Uani 1 1 d .
N15 N -0.0728(2) -0.0899(4) 0.0098(3) 0.0373(13) Uani 1 1 d .
N16 N -0.1445(2) 0.1876(4) -0.0185(2) 0.0375(13) Uani 1 1 d .
N17 N -0.1124(2) 0.1197(4) 0.0065(2) 0.0338(12) Uani 1 1 d .
N18 N -0.0647(3) 0.1029(4) -0.0229(2) 0.0378(13) Uani 1 1 d .
O1 O -0.2137(4) 0.5143(4) 0.1931(3) 0.078(2) Uani 1 1 d .
O2 O -0.1532(3) 0.4601(4) 0.2904(3) 0.0642(17) Uani 1 1 d .
O3 O -0.4721(4) 0.1118(6) -0.0911(6) 0.164(6) Uani 1 1 d .
O4 O -0.4802(4) -0.0443(6) -0.0614(5) 0.141(4) Uani 1 1 d .
O5 O -0.1352(4) -0.1892(6) 0.3980(3) 0.102(3) Uani 1 1 d .
O6 O -0.2010(4) -0.2937(4) 0.3303(3) 0.082(2) Uani 1 1 d .
O7 O 0.2322(3) 0.0393(8) 0.1770(3) 0.123(4) Uani 1 1 d .
O8 O 0.2009(3) 0.0756(9) 0.2776(3) 0.152(5) Uani 1 1 d .
O9 O -0.0436(5) -0.3541(5) -0.1012(5) 0.131(4) Uani 1 1 d .
O10 O -0.1397(5) -0.4142(5) -0.0676(5) 0.147(5) Uani 1 1 d .
O11 O -0.1019(3) 0.3544(5) -0.1925(3) 0.095(3) Uani 1 1 d .
O12 O -0.0145(4) 0.2522(5) -0.2015(4) 0.107(3) Uani 1 1 d .
C1 C -0.1406(3) 0.2697(5) 0.1968(3) 0.0386(16) Uani 1 1 d .
C2 C -0.1306(3) 0.3224(5) 0.2498(3) 0.0454(18) Uani 1 1 d .
H2 H -0.1075 0.3030 0.2862 0.054 Uiso 1 1 calc R
C3 C -0.1566(4) 0.4023(5) 0.2443(4) 0.0505(19) Uani 1 1 d .
C4 C -0.1917(4) 0.4326(6) 0.1889(4) 0.054(2) Uani 1 1 d .
C5 C -0.2000(4) 0.3835(5) 0.1390(3) 0.0493(19) Uani 1 1 d .
H5 H -0.2221 0.4039 0.1025 0.059 Uiso 1 1 calc R
C6 C -0.1740(3) 0.3005(5) 0.1439(3) 0.0384(16) Uani 1 1 d .
C7 C -0.2459(6) 0.5496(7) 0.1382(5) 0.095(4) Uani 1 1 d .
H7A H -0.2613 0.6066 0.1458 0.143 Uiso 1 1 calc R
H7B H -0.2804 0.5123 0.1227 0.143 Uiso 1 1 calc R
H7C H -0.2178 0.5538 0.1090 0.143 Uiso 1 1 calc R
C8 C -0.1167(5) 0.4371(6) 0.3460(4) 0.065(2) Uani 1 1 d .
H8A H -0.1165 0.4844 0.3743 0.098 Uiso 1 1 calc R
H8B H -0.0746 0.4251 0.3396 0.098 Uiso 1 1 calc R
H8C H -0.1340 0.3861 0.3620 0.098 Uiso 1 1 calc R
C9 C -0.3186(3) 0.0842(5) -0.0040(3) 0.0472(19) Uani 1 1 d .
C10 C -0.3686(4) 0.1295(7) -0.0395(5) 0.079(3) Uani 1 1 d .
H10 H -0.3657 0.1877 -0.0504 0.095 Uiso 1 1 calc R
C11 C -0.4213(5) 0.0811(7) -0.0564(6) 0.097(4) Uani 1 1 d .
C12 C -0.4248(4) -0.0080(8) -0.0410(6) 0.095(4) Uani 1 1 d .
C13 C -0.3772(4) -0.0510(6) -0.0071(5) 0.064(2) Uani 1 1 d .
H13 H -0.3803 -0.1093 0.0035 0.077 Uiso 1 1 calc R
C14 C -0.3227(3) -0.0017(5) 0.0111(3) 0.0439(17) Uani 1 1 d .
C15 C -0.4693(8) 0.1977(11) -0.1119(11) 0.243(15) Uani 1 1 d .
H15A H -0.5105 0.2226 -0.1179 0.364 Uiso 1 1 calc R
H15B H -0.4532 0.1979 -0.1497 0.364 Uiso 1 1 calc R
H15C H -0.4422 0.2314 -0.0824 0.364 Uiso 1 1 calc R
C16 C -0.4874(6) -0.1319(9) -0.0446(10) 0.168(9) Uani 1 1 d .
H16A H -0.5273 -0.1533 -0.0640 0.251 Uiso 1 1 calc R
H16B H -0.4851 -0.1357 -0.0013 0.251 Uiso 1 1 calc R
H16C H -0.4546 -0.1666 -0.0570 0.251 Uiso 1 1 calc R
C17 C -0.1455(4) -0.0729(5) 0.2554(3) 0.0455(18) Uani 1 1 d .
C18 C -0.1275(4) -0.0885(6) 0.3178(4) 0.057(2) Uani 1 1 d .
H18 H -0.1026 -0.0493 0.3427 0.068 Uiso 1 1 calc R
C19 C -0.1478(5) -0.1626(7) 0.3395(4) 0.068(3) Uani 1 1 d .
C20 C -0.1850(5) -0.2212(6) 0.3015(4) 0.064(3) Uani 1 1 d .
C21 C -0.2030(4) -0.2073(5) 0.2412(4) 0.053(2) Uani 1 1 d .
H21 H -0.2276 -0.2469 0.2163 0.063 Uiso 1 1 calc R
C22 C -0.1819(3) -0.1287(5) 0.2191(3) 0.0436(18) Uani 1 1 d .
C23 C -0.0981(8) -0.1335(12) 0.4380(6) 0.146(7) Uani 1 1 d .
H23A H -0.0906 -0.1594 0.4777 0.219 Uiso 1 1 calc R
H23B H -0.1194 -0.0788 0.4400 0.219 Uiso 1 1 calc R
H23C H -0.0590 -0.1239 0.4239 0.219 Uiso 1 1 calc R
C24 C -0.2290(5) -0.3600(7) 0.2951(5) 0.077(3) Uani 1 1 d .
H24A H -0.2356 -0.4087 0.3204 0.116 Uiso 1 1 calc R
H24B H -0.2026 -0.3774 0.2663 0.116 Uiso 1 1 calc R
H24C H -0.2686 -0.3404 0.2737 0.116 Uiso 1 1 calc R
C25 C 0.0483(3) 0.0618(6) 0.1887(3) 0.048(2) Uani 1 1 d .
C26 C 0.0923(4) 0.0730(8) 0.2406(4) 0.078(3) Uani 1 1 d .
H26 H 0.0807 0.0845 0.2783 0.094 Uiso 1 1 calc R
C27 C 0.1520(4) 0.0663(9) 0.2331(4) 0.087(4) Uani 1 1 d .
C28 C 0.1698(4) 0.0448(9) 0.1762(4) 0.088(4) Uani 1 1 d .
C29 C 0.1269(3) 0.0312(7) 0.1261(4) 0.061(3) Uani 1 1 d .
H29 H 0.1383 0.0168 0.0888 0.073 Uiso 1 1 calc R
C30 C 0.0646(3) 0.0399(5) 0.1338(3) 0.0437(18) Uani 1 1 d .
C31 C 0.2520(5) 0.0151(15) 0.1197(5) 0.175(10) Uani 1 1 d .
H31A H 0.2935 -0.0087 0.1275 0.263 Uiso 1 1 calc R
H31B H 0.2517 0.0659 0.0944 0.263 Uiso 1 1 calc R
H31C H 0.2237 -0.0277 0.0994 0.263 Uiso 1 1 calc R
C32 C 0.1849(6) 0.0900(15) 0.3370(5) 0.180(10) Uani 1 1 d .
H32A H 0.2130 0.0577 0.3665 0.270 Uiso 1 1 calc R
H32B H 0.1427 0.0708 0.3376 0.270 Uiso 1 1 calc R
H32C H 0.1882 0.1510 0.3465 0.270 Uiso 1 1 calc R
C33 C -0.0818(4) -0.1705(5) -0.0126(3) 0.0460(18) Uani 1 1 d .
C34 C -0.0474(4) -0.2190(6) -0.0488(4) 0.065(3) Uani 1 1 d .
H34 H -0.0107 -0.1975 -0.0600 0.078 Uiso 1 1 calc R
C35 C -0.0698(6) -0.2988(7) -0.0669(5) 0.091(4) Uani 1 1 d .
C36 C -0.1252(6) -0.3327(7) -0.0462(6) 0.097(4) Uani 1 1 d .
C37 C -0.1569(5) -0.2872(6) -0.0104(5) 0.076(3) Uani 1 1 d .
H37 H -0.1919 -0.3101 0.0036 0.091 Uiso 1 1 calc R
C38 C -0.1353(3) -0.2036(5) 0.0052(4) 0.0472(19) Uani 1 1 d .
C39 C 0.0109(11) -0.3193(10) -0.1255(11) 0.222(13) Uani 1 1 d .
H39A H 0.0290 -0.3645 -0.1470 0.334 Uiso 1 1 calc R
H39B H 0.0415 -0.2987 -0.0925 0.334 Uiso 1 1 calc R
H39C H -0.0021 -0.2719 -0.1527 0.334 Uiso 1 1 calc R
C40 C -0.1929(10) -0.4532(10) -0.0448(10) 0.214(13) Uani 1 1 d .
H40A H -0.1900 -0.5156 -0.0466 0.321 Uiso 1 1 calc R
H40B H -0.2311 -0.4343 -0.0693 0.321 Uiso 1 1 calc R
H40C H -0.1927 -0.4354 -0.0035 0.321 Uiso 1 1 calc R
C41 C -0.1169(3) 0.2151(5) -0.0658(3) 0.0383(16) Uani 1 1 d .
C42 C -0.1317(4) 0.2835(6) -0.1064(4) 0.053(2) Uani 1 1 d .
H42 H -0.1649 0.3211 -0.1037 0.064 Uiso 1 1 calc R
C43 C -0.0955(4) 0.2925(6) -0.1497(4) 0.060(2) Uani 1 1 d .
C44 C -0.0449(4) 0.2344(7) -0.1535(4) 0.064(3) Uani 1 1 d .
C45 C -0.0296(4) 0.1707(6) -0.1133(4) 0.055(2) Uani 1 1 d .
H45 H 0.0046 0.1344 -0.1151 0.066 Uiso 1 1 calc R
C46 C -0.0672(3) 0.1609(5) -0.0684(3) 0.0408(17) Uani 1 1 d .
C47 C -0.1511(7) 0.4147(10) -0.1916(6) 0.142(7) Uani 1 1 d .
H47A H -0.1455 0.4632 -0.2175 0.213 Uiso 1 1 calc R
H47B H -0.1508 0.4351 -0.1508 0.213 Uiso 1 1 calc R
H47C H -0.1904 0.3868 -0.2059 0.213 Uiso 1 1 calc R
C48 C 0.0347(8) 0.1913(11) -0.2087(8) 0.171(9) Uani 1 1 d .
H48A H 0.0504 0.2036 -0.2458 0.257 Uiso 1 1 calc R
H48B H 0.0185 0.1330 -0.2099 0.257 Uiso 1 1 calc R
H48C H 0.0681 0.1970 -0.1750 0.257 Uiso 1 1 calc R

loop_
_atom_site_aniso_label
_atom_site_aniso_U_11
_atom_site_aniso_U_22
_atom_site_aniso_U_33
_atom_site_aniso_U_23
_atom_site_aniso_U_13
_atom_site_aniso_U_12
Zn1 0.0293(5) 0.0354(7) 0.0321(5) -0.0007(5) 0.0061(4) 0.0027(4)
Zn2 0.0294(4) 0.0362(5) 0.0356(4) 0.0017(3) 0.0063(3) 0.0038(3)
Zn3 0.0404(4) 0.0463(6) 0.0342(4) 0.0033(4) 0.0088(3) 0.0085(4)
Zn4 0.0350(4) 0.0397(5) 0.0386(4) 0.0059(4) 0.0069(3) 0.0077(3)
Zn5 0.0369(4) 0.0393(5) 0.0565(5) 0.0024(4) 0.0136(4) -0.0019(4)
Cl1 0.0625(12) 0.0546(14) 0.0572(12) 0.0180(10) 0.0076(10) 0.0200(10)
Cl2 0.0519(12) 0.0470(14) 0.1036(18) 0.0083(12) 0.0102(12) -0.0119(10)
Cl3 0.1044(19) 0.0846(19) 0.0386(11) -0.0058(11) 0.0007(11) -0.0033(15)
N1 0.038(3) 0.040(4) 0.039(3) 0.002(3) 0.008(2) 0.003(3)
N2 0.035(3) 0.038(4) 0.035(3) 0.007(3) 0.005(2) 0.009(3)
N3 0.038(3) 0.037(4) 0.038(3) -0.001(3) 0.006(2) 0.007(3)
N4 0.034(3) 0.043(4) 0.043(3) 0.004(3) 0.005(3) 0.004(3)
N5 0.034(3) 0.041(4) 0.043(3) 0.006(3) 0.009(2) 0.005(3)
N6 0.032(3) 0.039(4) 0.048(3) 0.003(3) 0.010(3) -0.003(3)
N7 0.041(3) 0.038(4) 0.050(4) 0.007(3) 0.014(3) 0.004(3)
N8 0.038(3) 0.038(4) 0.041(3) 0.004(3) 0.006(3) 0.003(3)
N9 0.038(3) 0.044(4) 0.038(3) 0.007(3) 0.010(3) 0.006(3)
N10 0.034(3) 0.056(4) 0.030(3) 0.002(3) 0.004(2) 0.008(3)
N11 0.034(3) 0.039(4) 0.036(3) 0.001(3) 0.004(2) 0.003(2)
N12 0.029(3) 0.046(4) 0.037(3) -0.003(3) 0.008(2) 0.004(2)
N13 0.038(3) 0.038(4) 0.051(4) -0.003(3) 0.013(3) -0.005(3)
N14 0.034(3) 0.036(4) 0.041(3) 0.000(3) 0.009(2) -0.001(2)
N15 0.035(3) 0.036(4) 0.043(3) -0.002(3) 0.011(2) 0.001(3)
N16 0.034(3) 0.041(4) 0.038(3) 0.002(3) 0.005(2) 0.009(3)
N17 0.033(3) 0.034(3) 0.034(3) 0.001(2) 0.006(2) 0.005(2)
N18 0.036(3) 0.040(4) 0.040(3) 0.006(3) 0.014(2) 0.005(3)
O1 0.113(6) 0.043(4) 0.070(4) -0.009(3) -0.015(4) 0.031(4)
O2 0.081(4) 0.051(4) 0.056(3) -0.017(3) -0.005(3) 0.016(3)
O3 0.083(6) 0.086(7) 0.280(14) 0.045(8) -0.111(7) -0.012(5)
O4 0.062(5) 0.083(7) 0.247(12) 0.024(7) -0.073(6) -0.024(4)
O5 0.142(7) 0.111(7) 0.054(4) 0.030(4) 0.021(4) -0.029(6)
O6 0.124(6) 0.054(4) 0.081(5) 0.014(4) 0.058(4) -0.006(4)
O7 0.027(3) 0.281(13) 0.059(4) -0.044(6) -0.001(3) 0.010(5)
O8 0.042(4) 0.357(17) 0.049(4) -0.066(7) -0.014(3) 0.011(6)
O9 0.173(9) 0.064(5) 0.191(9) -0.062(6) 0.136(8) -0.042(5)
O10 0.187(10) 0.070(6) 0.218(11) -0.087(7) 0.138(9) -0.075(6)
O11 0.085(5) 0.113(6) 0.099(5) 0.074(5) 0.058(4) 0.058(4)
O12 0.111(6) 0.118(7) 0.114(6) 0.079(5) 0.084(5) 0.068(5)
C1 0.037(4) 0.042(5) 0.038(4) 0.000(3) 0.009(3) 0.006(3)
C2 0.039(4) 0.052(5) 0.046(4) -0.003(4) 0.005(3) 0.001(3)
C3 0.056(5) 0.041(5) 0.053(5) -0.010(4) 0.005(4) 0.004(4)
C4 0.061(5) 0.042(5) 0.058(5) -0.001(4) 0.003(4) 0.009(4)
C5 0.058(5) 0.042(5) 0.044(4) 0.001(4) -0.002(4) 0.007(4)
C6 0.041(4) 0.036(4) 0.038(4) 0.002(3) 0.006(3) 0.002(3)
C7 0.134(10) 0.048(7) 0.095(8) 0.010(6) -0.010(7) 0.038(7)
C8 0.088(7) 0.058(6) 0.047(5) -0.012(4) -0.001(4) 0.006(5)
C9 0.035(4) 0.052(5) 0.052(4) 0.002(4) 0.000(3) 0.000(3)
C10 0.050(5) 0.053(6) 0.120(9) 0.015(6) -0.032(5) 0.000(4)
C11 0.054(6) 0.065(8) 0.152(11) 0.018(7) -0.048(6) -0.004(5)
C12 0.046(5) 0.070(8) 0.153(11) 0.009(7) -0.036(6) -0.014(5)
C13 0.043(5) 0.051(6) 0.094(7) 0.006(5) 0.000(4) -0.003(4)
C14 0.034(4) 0.042(5) 0.055(4) 0.003(4) 0.006(3) 0.001(3)
C15 0.138(14) 0.099(13) 0.42(4) 0.118(18) -0.177(19) -0.028(10)
C16 0.078(9) 0.082(11) 0.31(2) 0.038(13) -0.060(12) -0.037(8)
C17 0.048(4) 0.046(5) 0.045(4) 0.008(4) 0.019(3) 0.005(4)
C18 0.061(5) 0.066(6) 0.046(5) 0.014(4) 0.016(4) -0.001(4)
C19 0.089(7) 0.067(7) 0.051(5) 0.013(5) 0.023(5) -0.003(5)
C20 0.083(6) 0.052(6) 0.068(6) 0.016(5) 0.048(5) 0.011(5)
C21 0.058(5) 0.048(5) 0.059(5) 0.000(4) 0.029(4) 0.000(4)
C22 0.043(4) 0.040(5) 0.053(4) 0.009(4) 0.023(3) 0.009(3)
C23 0.176(15) 0.199(19) 0.060(8) 0.047(10) 0.008(9) -0.049(14)
C24 0.098(8) 0.050(6) 0.097(8) 0.009(6) 0.054(7) 0.004(6)
C25 0.032(4) 0.075(6) 0.037(4) -0.001(4) 0.004(3) 0.003(4)
C26 0.035(4) 0.157(11) 0.039(4) -0.024(5) -0.001(3) 0.009(5)
C27 0.044(5) 0.170(12) 0.043(5) -0.029(6) -0.003(4) 0.003(6)
C28 0.029(4) 0.182(13) 0.049(5) -0.018(6) -0.001(4) 0.004(6)
C29 0.032(4) 0.110(8) 0.041(4) -0.012(5) 0.003(3) 0.002(4)
C30 0.029(3) 0.066(6) 0.036(4) -0.004(4) 0.004(3) 0.007(3)
C31 0.032(5) 0.42(3) 0.076(8) -0.045(13) 0.012(5) 0.024(10)
C32 0.073(8) 0.40(3) 0.054(7) -0.074(12) -0.026(6) 0.033(13)
C33 0.052(4) 0.035(5) 0.054(4) -0.006(4) 0.018(4) 0.000(3)
C34 0.072(6) 0.044(5) 0.089(7) -0.018(5) 0.045(5) -0.011(4)
C35 0.117(9) 0.061(7) 0.116(9) -0.041(6) 0.081(8) -0.026(6)
C36 0.121(10) 0.052(7) 0.136(10) -0.037(7) 0.074(8) -0.036(6)
C37 0.085(7) 0.045(6) 0.113(8) -0.030(5) 0.060(6) -0.030(5)
C38 0.046(4) 0.043(5) 0.056(5) -0.008(4) 0.018(4) -0.004(3)
C39 0.31(3) 0.093(11) 0.34(3) -0.106(14) 0.29(2) -0.082(14)
C40 0.26(2) 0.097(12) 0.34(3) -0.134(16) 0.22(2) -0.124(14)
C41 0.034(3) 0.048(5) 0.035(4) 0.007(3) 0.009(3) 0.002(3)
C42 0.042(4) 0.062(6) 0.059(5) 0.020(4) 0.019(4) 0.018(4)
C43 0.057(5) 0.066(6) 0.063(5) 0.035(5) 0.022(4) 0.023(4)
C44 0.060(5) 0.081(7) 0.061(5) 0.026(5) 0.037(4) 0.027(5)
C45 0.053(5) 0.057(6) 0.059(5) 0.024(4) 0.025(4) 0.022(4)
C46 0.039(4) 0.044(5) 0.041(4) 0.009(3) 0.012(3) 0.007(3)
C47 0.143(12) 0.171(15) 0.134(11) 0.114(11) 0.090(10) 0.120(11)
C48 0.185(15) 0.174(15) 0.201(16) 0.124(13) 0.173(14) 0.117(13)

loop_
_atom_type_symbol
_atom_type_description
_atom_type_scat_dispersion_real
_atom_type_scat_dispersion_imag
_atom_type_scat_source
C C 0.0033 0.0016 'International Tables Vol C Tables 4.2.6.8 and 6.1.1.4'
H H 0.0000 0.0000 'International Tables Vol C Tables 4.2.6.8 and 6.1.1.4'
N N 0.0061 0.0033 'International Tables Vol C Tables 4.2.6.8 and 6.1.1.4'
O O 0.0106 0.0060 'International Tables Vol C Tables 4.2.6.8 and 6.1.1.4'
Cl Cl 0.1484 0.1585 'International Tables Vol C Tables 4.2.6.8 and 6.1.1.4'
Zn Zn 0.2839 1.4301 'International Tables Vol C Tables 4.2.6.8 and 6.1.1.4'

loop_
_geom_angle_atom_site_label_1
_geom_angle_atom_site_label_2
_geom_angle_atom_site_label_3
_geom_angle
_geom_angle_site_symmetry_1
_geom_angle_site_symmetry_3
N12 Zn1 N12 180 3 .
N12 Zn1 N18 88.2(2) 3 .
N12 Zn1 N18 91.8(2) . .
N12 Zn1 N18 91.8(2) 3 3
N12 Zn1 N18 88.2(2) . 3
N18 Zn1 N18 180 . 3
N12 Zn1 N15 91.4(2) 3 3
N12 Zn1 N15 88.6(2) . 3
N18 Zn1 N15 88.0(2) . 3
N18 Zn1 N15 92.0(2) 3 3
N12 Zn1 N15 88.6(2) 3 .
N12 Zn1 N15 91.4(2) . .
N18 Zn1 N15 92.0(2) . .
N18 Zn1 N15 88.0(2) 3 .
N15 Zn1 N15 180 3 .
N14 Zn2 N11 90.1(2) . .
N14 Zn2 N2 179.0(2) . .
N11 Zn2 N2 89.3(2) . .
N14 Zn2 N17 91.2(2) . .
N11 Zn2 N17 90.8(2) . .
N2 Zn2 N17 89.5(2) . .
N14 Zn2 N5 90.5(2) . .
N11 Zn2 N5 178.5(2) . .
N2 Zn2 N5 90.1(2) . .
N17 Zn2 N5 90.6(2) . .
N14 Zn2 N8 90.1(2) . .
N11 Zn2 N8 91.1(2) . .
N2 Zn2 N8 89.1(2) . .
N17 Zn2 N8 177.7(2) . .
N5 Zn2 N8 87.5(2) . .
N10 Zn3 N9 97.8(2) . .
N10 Zn3 N3 98.5(2) . .
N9 Zn3 N3 102.6(2) . .
N10 Zn3 Cl3 119.57(18) . .
N9 Zn3 Cl3 115.45(18) . .
N3 Zn3 Cl3 119.22(19) . .
N16 Zn4 N1 97.7(2) . .
N16 Zn4 N4 98.8(2) . .
N1 Zn4 N4 101.1(2) . .
N16 Zn4 Cl1 118.59(18) . .
N1 Zn4 Cl1 117.80(19) . .
N4 Zn4 Cl1 118.90(18) . .
N7 Zn5 N13 98.8(2) . .
N7 Zn5 N6 103.2(2) . .
N13 Zn5 N6 98.2(2) . .
N7 Zn5 Cl2 117.94(19) . .
N13 Zn5 Cl2 119.53(19) . .
N6 Zn5 Cl2 115.77(18) . .
N2 N1 C6 107.9(6) . .
N2 N1 Zn4 120.1(5) . .
C6 N1 Zn4 131.9(5) . .
N3 N2 N1 109.6(5) . .
N3 N2 Zn2 126.8(4) . .
N1 N2 Zn2 123.5(4) . .
N2 N3 C1 107.8(5) . .
N2 N3 Zn3 117.0(4) . .
C1 N3 Zn3 135.2(5) . .
N5 N4 C9 106.8(6) . .
N5 N4 Zn4 119.2(4) . .
C9 N4 Zn4 134.0(5) . .
N4 N5 N6 110.7(5) . .
N4 N5 Zn2 124.0(4) . .
N6 N5 Zn2 124.9(4) . .
N5 N6 C14 107.4(6) . .
N5 N6 Zn5 118.4(4) . .
C14 N6 Zn5 134.2(5) . .
N8 N7 C22 106.8(6) . .
N8 N7 Zn5 116.8(4) . .
C22 N7 Zn5 136.4(5) . .
N7 N8 N9 109.9(5) . .
N7 N8 Zn2 125.4(4) . .
N9 N8 Zn2 123.4(4) . .
N8 N9 C17 108.0(6) . .
N8 N9 Zn3 118.9(4) . .
C17 N9 Zn3 133.0(5) . .
N11 N10 C25 106.5(5) . .
N11 N10 Zn3 119.7(4) . .
C25 N10 Zn3 133.7(5) . .
N12 N11 N10 110.9(5) . .
N12 N11 Zn2 125.1(4) . .
N10 N11 Zn2 123.9(4) . .
N11 N12 C30 107.0(5) . .
N11 N12 Zn1 124.0(4) . .
C30 N12 Zn1 129.0(4) . .
N14 N13 C38 107.5(5) . .
N14 N13 Zn5 118.6(4) . .
C38 N13 Zn5 133.9(5) . .
N13 N14 N15 110.5(5) . .
N13 N14 Zn2 125.2(4) . .
N15 N14 Zn2 124.3(4) . .
N14 N15 C33 106.7(6) . .
N14 N15 Zn1 124.4(4) . .
C33 N15 Zn1 128.9(5) . .
N17 N16 C41 107.8(5) . .
N17 N16 Zn4 118.0(4) . .
C41 N16 Zn4 134.2(5) . .
N16 N17 N18 109.9(5) . .
N16 N17 Zn2 125.6(4) . .
N18 N17 Zn2 124.5(4) . .
N17 N18 C46 107.5(5) . .
N17 N18 Zn1 124.0(4) . .
C46 N18 Zn1 128.5(4) . .
C4 O1 C7 115.2(7) . .
C3 O2 C8 117.4(7) . .
C11 O3 C15 116.9(10) . .
C12 O4 C16 115.9(9) . .
C19 O5 C23 116.1(9) . .
C20 O6 C24 117.4(8) . .
C28 O7 C31 115.7(7) . .
C27 O8 C32 115.0(8) . .
C35 O9 C39 114.8(8) . .
C36 O10 C40 114.0(9) . .
C43 O11 C47 116.7(7) . .
C44 O12 C48 114.2(7) . .
N3 C1 C6 107.9(6) . .
N3 C1 C2 131.3(7) . .
C6 C1 C2 120.8(7) . .
C3 C2 C1 115.8(7) . .
C2 C3 O2 123.8(7) . .
C2 C3 C4 122.4(7) . .
O2 C3 C4 113.7(7) . .
C5 C4 O1 125.5(8) . .
C5 C4 C3 121.5(8) . .
O1 C4 C3 112.9(7) . .
C4 C5 C6 116.9(7) . .
N1 C6 C1 106.8(6) . .
N1 C6 C5 130.7(7) . .
C1 C6 C5 122.5(7) . .
N4 C9 C14 108.2(7) . .
N4 C9 C10 129.3(8) . .
C14 C9 C10 122.5(7) . .
C11 C10 C9 114.8(9) . .
O3 C11 C10 123.3(10) . .
O3 C11 C12 114.5(9) . .
C10 C11 C12 122.1(9) . .
O4 C12 C13 123.5(10) . .
O4 C12 C11 113.5(9) . .
C13 C12 C11 123.0(9) . .
C12 C13 C14 115.5(9) . .
N6 C14 C9 106.9(6) . .
N6 C14 C13 131.1(8) . .
C9 C14 C13 122.0(7) . .
N9 C17 C22 107.4(7) . .
N9 C17 C18 130.4(8) . .
C22 C17 C18 122.2(7) . .
C19 C18 C17 116.6(9) . .
C18 C19 O5 125.3(10) . .
C18 C19 C20 121.2(8) . .
O5 C19 C20 113.5(9) . .
C21 C20 O6 122.9(10) . .
C21 C20 C19 123.2(8) . .
O6 C20 C19 113.9(8) . .
C20 C21 C22 115.0(8) . .
C17 C22 N7 108.0(7) . .
C17 C22 C21 121.8(7) . .
N7 C22 C21 130.1(8) . .
N10 C25 C30 107.8(6) . .
N10 C25 C26 129.6(7) . .
C30 C25 C26 122.5(7) . .
C27 C26 C25 115.9(8) . .
C26 C27 O8 124.5(8) . .
C26 C27 C28 122.2(8) . .
O8 C27 C28 113.2(8) . .
O7 C28 C29 123.9(8) . .
O7 C28 C27 114.3(7) . .
C29 C28 C27 121.7(8) . .
C28 C29 C30 115.9(7) . .
N12 C30 C25 107.7(6) . .
N12 C30 C29 130.7(7) . .
C25 C30 C29 121.6(7) . .
N15 C33 C38 108.3(6) . .
N15 C33 C34 130.6(7) . .
C38 C33 C34 121.2(7) . .
C35 C34 C33 117.2(8) . .
O9 C35 C34 125.8(9) . .
O9 C35 C36 113.8(9) . .
C34 C35 C36 120.3(8) . .
C37 C36 O10 125.7(9) . .
C37 C36 C35 122.3(9) . .
O10 C36 C35 112.1(9) . .
C36 C37 C38 116.7(8) . .
N13 C38 C33 107.0(7) . .
N13 C38 C37 130.8(7) . .
C33 C38 C37 122.2(7) . .
N16 C41 C46 106.7(6) . .
N16 C41 C42 131.0(6) . .
C46 C41 C42 122.3(6) . .
C43 C42 C41 116.4(7) . .
O11 C43 C42 125.4(7) . .
O11 C43 C44 113.3(7) . .
C42 C43 C44 121.3(7) . .
C45 C44 O12 125.0(7) . .
C45 C44 C43 122.1(7) . .
O12 C44 C43 112.9(7) . .
C44 C45 C46 116.8(7) . .
N18 C46 C41 108.1(6) . .
N18 C46 C45 130.9(7) . .
C41 C46 C45 121.0(7) . .

loop_
_geom_bond_atom_site_label_1
_geom_bond_atom_site_label_2
_geom_bond_distance
_geom_bond_site_symmetry_2
Zn1 N12 2.139(5) 3
Zn1 N12 2.139(5) .
Zn1 N18 2.139(6) .
Zn1 N18 2.139(6) 3
Zn1 N15 2.150(6) 3
Zn1 N15 2.150(6) .
Zn2 N14 2.157(6) .
Zn2 N11 2.160(5) .
Zn2 N2 2.172(6) .
Zn2 N17 2.177(5) .
Zn2 N5 2.197(6) .
Zn2 N8 2.232(6) .
Zn3 N10 2.004(5) .
Zn3 N9 2.005(6) .
Zn3 N3 2.011(6) .
Zn3 Cl3 2.154(2) .
Zn4 N16 2.002(5) .
Zn4 N1 2.006(6) .
Zn4 N4 2.014(6) .
Zn4 Cl1 2.169(2) .
Zn5 N7 1.997(6) .
Zn5 N13 2.004(6) .
Zn5 N6 2.012(6) .
Zn5 Cl2 2.169(2) .
N1 N2 1.339(8) .
N1 C6 1.356(9) .
N2 N3 1.334(8) .
N3 C1 1.348(9) .
N4 N5 1.328(8) .
N4 C9 1.340(9) .
N5 N6 1.332(8) .
N6 C14 1.343(9) .
N7 N8 1.333(8) .
N7 C22 1.375(9) .
N8 N9 1.339(8) .
N9 C17 1.356(9) .
N10 N11 1.351(8) .
N10 C25 1.365(9) .
N11 N12 1.335(7) .
N12 C30 1.364(9) .
N13 N14 1.343(8) .
N13 C38 1.352(9) .
N14 N15 1.345(7) .
N15 C33 1.349(10) .
N16 N17 1.339(8) .
N16 C41 1.371(8) .
N17 N18 1.345(7) .
N18 C46 1.357(9) .
O1 C4 1.362(10) .
O1 C7 1.430(12) .
O2 C3 1.363(9) .
O2 C8 1.420(10) .
O3 C11 1.338(11) .
O3 C15 1.414(16) .
O4 C12 1.348(11) .
O4 C16 1.425(15) .
O5 C19 1.366(11) .
O5 C23 1.407(17) .
O6 C20 1.371(10) .
O6 C24 1.380(12) .
O7 C28 1.363(10) .
O7 C31 1.472(12) .
O8 C27 1.352(10) .
O8 C32 1.450(13) .
O9 C35 1.341(11) .
O9 C39 1.486(14) .
O10 C36 1.371(12) .
O10 C40 1.472(15) .
O11 C43 1.351(9) .
O11 C47 1.426(11) .
O12 C44 1.381(9) .
O12 C48 1.459(13) .
C1 C6 1.380(10) .
C1 C2 1.435(10) .
C2 C3 1.359(11) .
C3 C4 1.436(12) .
C4 C5 1.345(11) .
C5 C6 1.403(11) .
C9 C14 1.379(11) .
C9 C10 1.431(11) .
C10 C11 1.377(13) .
C11 C12 1.428(15) .
C12 C13 1.362(13) .
C13 C14 1.421(11) .
C17 C22 1.358(11) .
C17 C18 1.417(11) .
C18 C19 1.349(13) .
C19 C20 1.414(14) .
C20 C21 1.368(12) .
C21 C22 1.420(11) .
C25 C30 1.380(10) .
C25 C26 1.401(11) .
C26 C27 1.347(12) .
C27 C28 1.434(12) .
C28 C29 1.364(11) .
C29 C30 1.406(10) .
C33 C38 1.392(10) .
C33 C34 1.408(11) .
C34 C35 1.367(13) .
C35 C36 1.462(13) .
C36 C37 1.341(13) .
C37 C38 1.404(12) .
C41 C46 1.381(10) .
C41 C42 1.402(10) .
C42 C43 1.355(10) .
C43 C44 1.439(11) .
C44 C45 1.345(11) .
C45 C46 1.407(10) .
